data_1573045
loop_
_publ_author_name
'You, Lijun'
'Roth, Daniel'
'Greb, Lutz'

_publ_section_title
;
 Structural Constraint at a P--P Bond: Phosphinophosphination of Alkenes,
 Alkynes, and Carbonyls by a Concerted Mechanism
;
_journal_name_full 'Chemical Science'
_journal_paper_doi 10.1039/D4SC06581F
_journal_year 2024
_chemical_formula_moiety 'C24 B F20, C40 H40 N O P2, 2(C H2 Cl2)'
_chemical_formula_sum 'C66 H44 B Cl4 F20 N O P2'
_chemical_formula_weight 1461.57
_space_group_crystal_system triclinic
_space_group_IT_number 2
_space_group_name_Hall '-P 1'
_space_group_name_H-M_alt 'P -1'
_atom_sites_solution_hydrogens geom
_atom_sites_solution_primary direct
_audit_creation_method
;FinalCif V130 by Daniel Kratzert, Freiburg 2023, 
https://dkratzert.de/finalcif.html
;
_audit_update_record
;
2024-05-22 deposited with the CCDC.	2024-11-04 downloaded from the CCDC.
;
_cell_angle_alpha 87.59(2)
_cell_angle_beta 75.11(2)
_cell_angle_gamma 79.81(2)
_cell_formula_units_Z 2
_cell_length_a 13.370(6)
_cell_length_b 15.247(8)
_cell_length_c 16.300(6)
_cell_measurement_reflns_used 4868
_cell_measurement_temperature 120(2)
_cell_measurement_theta_max 25.787
_cell_measurement_theta_min 2.298
_cell_volume 3161(2)
_computing_cell_refinement 'SAINT V8.40B'
_computing_data_collection 'Bruker BIS V6.2.15/2021-03-15 and APEX4 2021.10-0'
_computing_data_reduction 'SAINT V8.40B'
_computing_structure_refinement 'SHELXL-2019/2 (Sheldrick, 2019)'
_computing_structure_solution 'SHELXT 2018/2 (Sheldrick, 2018)'
_diffrn_ambient_environment N~2~
_diffrn_ambient_temperature 120(2)
_diffrn_detector CPAD
_diffrn_detector_area_resol_mean 7.41
_diffrn_detector_type 'Bruker PHOTON III'
_diffrn_measured_fraction_theta_full 0.996
_diffrn_measured_fraction_theta_max 0.973
_diffrn_measurement_device 'three-circle diffractometer'
_diffrn_measurement_device_type 'Bruker D8 VENTURE dual wavelength Mo/Cu'
_diffrn_measurement_method '\w and \f scans'
_diffrn_measurement_specimen_support 'MiTeGen micromount'
_diffrn_radiation_monochromator 'mirror optics'
_diffrn_radiation_probe x-ray
_diffrn_radiation_type MoK\a
_diffrn_radiation_wavelength 0.71073
_diffrn_reflns_av_R_equivalents 0.1014
_diffrn_reflns_av_unetI/netI 0.0390
_diffrn_reflns_Laue_measured_fraction_full 0.996
_diffrn_reflns_Laue_measured_fraction_max 0.973
_diffrn_reflns_limit_h_max 16
_diffrn_reflns_limit_h_min -15
_diffrn_reflns_limit_k_max 18
_diffrn_reflns_limit_k_min -18
_diffrn_reflns_limit_l_max 19
_diffrn_reflns_limit_l_min 0
_diffrn_reflns_number 12120
_diffrn_reflns_point_group_measured_fraction_full 0.996
_diffrn_reflns_point_group_measured_fraction_max 0.973
_diffrn_reflns_theta_full 25.242
_diffrn_reflns_theta_max 26.025
_diffrn_reflns_theta_min 1.871
_diffrn_source 'microfocus sealed X-ray tube'
_diffrn_source_current 1.4
_diffrn_source_type 'Incoatec I\ms'
_diffrn_source_voltage 50.0
_exptl_absorpt_coefficient_mu 0.342
_exptl_absorpt_correction_T_max 0.745263
_exptl_absorpt_correction_T_min 0.593959
_exptl_absorpt_correction_type multi-scan
_exptl_absorpt_process_details
;TWINABS - Bruker AXS scaling for twinned crystals - Version 2012/1: Krause, L., 
Herbst-Irmer, R., Sheldrick G.M. & Stalke D., J. Appl. Cryst. 48 (2015) 3-10
;
_exptl_crystal_colour orange
_exptl_crystal_density_diffrn 1.536
_exptl_crystal_description block
_exptl_crystal_F_000 1476
_exptl_crystal_recrystallization_method
'Single crystals suitable for X-ray diffraction were grown by gas phase diffusion of pentane into the CH2Cl2 solution at -40&#8451;'
_exptl_crystal_size_max 0.40
_exptl_crystal_size_mid 0.24
_exptl_crystal_size_min 0.22
_refine_diff_density_max 0.835
_refine_diff_density_min -0.699
_refine_diff_density_rms 0.071
_refine_ls_extinction_method none
_refine_ls_goodness_of_fit_ref 1.023
_refine_ls_hydrogen_treatment constr
_refine_ls_matrix_type full
_refine_ls_number_parameters 890
_refine_ls_number_reflns 12120
_refine_ls_number_restraints 71
_refine_ls_restrained_S_all 1.027
_refine_ls_R_factor_all 0.0714
_refine_ls_R_factor_gt 0.0590
_refine_ls_shift/su_max 0.003
_refine_ls_shift/su_mean 0.000
_refine_ls_structure_factor_coef Fsqd
_refine_ls_weighting_details 'w=1/[\s^2^(Fo^2^)+(0.0737P)^2^+5.6160P] where P=(Fo^2^+2Fc^2^)/3'
_refine_ls_weighting_scheme calc
_refine_ls_wR_factor_gt 0.1533
_refine_ls_wR_factor_ref 0.1614
_reflns_Friedel_coverage 0.000
_reflns_number_gt 10088
_reflns_number_total 12120
_reflns_threshold_expression 'I > 2\s(I)'
_cod_data_source_file d4sc06581f2.cif
_cod_data_source_block ly061_a
_cod_database_code 1573045
_shelx_shelxl_version_number 2019/3
_shelx_space_group_comment
;
The symmetry employed for this shelxl refinement is uniquely defined
by the following loop, which should always be used as a source of
symmetry information in preference to the above space-group names.
They are only intended as comments.
;
_diffrn_measurement_ambient_temperature_device_make 'Oxford Cryostream 800'

loop_
_space_group_symop_operation_xyz
'x, y, z'
'-x, -y, -z'

loop_
_atom_site_label
_atom_site_type_symbol
_atom_site_fract_x
_atom_site_fract_y
_atom_site_fract_z
_atom_site_U_iso_or_equiv
_atom_site_adp_type
_atom_site_occupancy
_atom_site_site_symmetry_order
_atom_site_calc_flag
_atom_site_refinement_flags_posn
_atom_site_refinement_flags_adp
_atom_site_refinement_flags_occupancy
_atom_site_disorder_assembly
_atom_site_disorder_group
P1 P 0.31458(5) 0.32480(5) 0.45868(4) 0.02149(16) Uani 1 1 d . . . . .
P2 P 0.12035(6) 0.51086(5) 0.51199(4) 0.02751(17) Uani 1 1 d . . . . .
F1 F 0.87407(13) -0.05261(11) 0.67901(11) 0.0307(4) Uani 1 1 d . . . . .
F2 F 1.07602(14) -0.07696(12) 0.59317(11) 0.0362(4) Uani 1 1 d . . . . .
F3 F 1.20145(14) 0.03612(13) 0.61674(13) 0.0438(5) Uani 1 1 d . . . . .
F4 F 1.11817(15) 0.17897(13) 0.72234(13) 0.0427(5) Uani 1 1 d . . . . .
F5 F 0.91575(14) 0.21369(11) 0.79730(11) 0.0344(4) Uani 1 1 d . . . . .
F6 F 0.82986(15) 0.11006(12) 0.93204(11) 0.0382(4) Uani 1 1 d . . . . .
F7 F 0.75986(18) 0.23225(15) 1.05576(12) 0.0506(5) Uani 1 1 d . . . . .
F8 F 0.59378(19) 0.36490(14) 1.05267(12) 0.0523(5) Uani 1 1 d . . . . .
F9 F 0.50134(17) 0.37197(14) 0.92175(13) 0.0483(5) Uani 1 1 d . . . . .
F10 F 0.57242(14) 0.25489(12) 0.79616(11) 0.0367(4) Uani 1 1 d . . . . .
F11 F 0.76764(14) 0.25287(11) 0.68028(11) 0.0322(4) Uani 1 1 d . . . . .
F12 F 0.73389(17) 0.27861(12) 0.52627(11) 0.0438(5) Uani 1 1 d . . . . .
F13 F 0.66492(16) 0.15244(13) 0.45262(11) 0.0429(5) Uani 1 1 d . . . . .
F14 F 0.62484(15) 0.00042(13) 0.53970(11) 0.0382(4) Uani 1 1 d . . . . .
F15 F 0.65835(14) -0.02843(11) 0.69104(10) 0.0323(4) Uani 1 1 d . . . . .
F16 F 0.87860(15) -0.06925(12) 0.85312(11) 0.0380(4) Uani 1 1 d . . . . .
F17 F 0.7968(2) -0.19724(13) 0.94619(13) 0.0542(6) Uani 1 1 d . . . . .
F18 F 0.5855(2) -0.19472(15) 0.98847(13) 0.0637(7) Uani 1 1 d . . . . .
F19 F 0.45771(17) -0.05737(15) 0.93476(13) 0.0547(6) Uani 1 1 d . . . . .
F20 F 0.53773(14) 0.07303(13) 0.84043(12) 0.0384(4) Uani 1 1 d . . . . .
O1 O 0.08475(17) 0.58083(13) 0.59298(12) 0.0312(5) Uani 1 1 d . . . . .
N1 N 0.12727(19) 0.41890(16) 0.57608(14) 0.0255(5) Uani 1 1 d . . . . .
C1 C 0.1854(2) 0.29777(19) 0.47799(16) 0.0234(5) Uani 1 1 d . . . . .
C2 C 0.1698(2) 0.2218(2) 0.44030(18) 0.0290(6) Uani 1 1 d . . . . .
H2 H 0.220751 0.194745 0.392224 0.035 Uiso 1 1 calc R U . . .
C3 C 0.0790(3) 0.1870(2) 0.47416(19) 0.0346(7) Uani 1 1 d . . . . .
H3 H 0.066834 0.136348 0.448593 0.042 Uiso 1 1 calc R U . . .
C4 C 0.0060(2) 0.2259(2) 0.54540(19) 0.0348(7) Uani 1 1 d . . . . .
H4 H -0.055027 0.200383 0.569008 0.042 Uiso 1 1 calc R U . . .
C5 C 0.0200(2) 0.3012(2) 0.58285(18) 0.0305(6) Uani 1 1 d . . . . .
H5 H -0.030908 0.327241 0.631453 0.037 Uiso 1 1 calc R U . . .
C6 C 0.1090(2) 0.33789(19) 0.54860(16) 0.0245(6) Uani 1 1 d . . . . .
C7 C 0.1177(2) 0.44501(19) 0.66048(16) 0.0241(6) Uani 1 1 d . . . . .
C8 C 0.1314(2) 0.39047(18) 0.72804(16) 0.0239(5) Uani 1 1 d . . . . .
H8 H 0.147571 0.327539 0.721415 0.029 Uiso 1 1 calc R U . . .
C9 C 0.1209(2) 0.43008(18) 0.80648(16) 0.0232(5) Uani 1 1 d . . . . .
C10 C 0.0935(2) 0.52269(18) 0.81370(17) 0.0249(6) Uani 1 1 d . . . . .
H10 H 0.084053 0.548784 0.867660 0.030 Uiso 1 1 calc R U . . .
C11 C 0.0790(2) 0.58002(18) 0.74573(17) 0.0261(6) Uani 1 1 d . . . . .
C12 C 0.0953(2) 0.53711(19) 0.66925(17) 0.0264(6) Uani 1 1 d . . . . .
C13 C 0.1385(2) 0.37061(18) 0.88197(16) 0.0248(6) Uani 1 1 d . . . . .
C14 C 0.2385(3) 0.3010(2) 0.8535(2) 0.0400(8) Uani 1 1 d . . . . .
H14A H 0.230264 0.262479 0.809905 0.060 Uiso 1 1 calc R U . . .
H14B H 0.250580 0.264855 0.902291 0.060 Uiso 1 1 calc R U . . .
H14C H 0.298511 0.331218 0.830096 0.060 Uiso 1 1 calc R U . . .
C15 C 0.1520(3) 0.4244(2) 0.95486(18) 0.0337(7) Uani 1 1 d . . . . .
H15A H 0.211603 0.455666 0.934045 0.051 Uiso 1 1 calc R U . . .
H15B H 0.164970 0.383895 1.000737 0.051 Uiso 1 1 calc R U . . .
H15C H 0.087902 0.467871 0.976305 0.051 Uiso 1 1 calc R U . . .
C16 C 0.0441(3) 0.3235(2) 0.91446(19) 0.0355(7) Uani 1 1 d . . . . .
H16A H 0.033907 0.290569 0.867746 0.053 Uiso 1 1 calc R U . . .
H16B H -0.018935 0.367823 0.936767 0.053 Uiso 1 1 calc R U . . .
H16C H 0.056732 0.281980 0.959697 0.053 Uiso 1 1 calc R U . . .
C17 C 0.0429(3) 0.6815(2) 0.75806(18) 0.0331(7) Uani 1 1 d . . . . .
C18 C 0.0382(3) 0.7109(2) 0.8473(2) 0.0401(8) Uani 1 1 d . . . . .
H18A H 0.108056 0.695121 0.857998 0.060 Uiso 1 1 calc R U . . .
H18B H -0.011673 0.680991 0.888821 0.060 Uiso 1 1 calc R U . . .
H18C H 0.015246 0.775591 0.852629 0.060 Uiso 1 1 calc R U . . .
C19 C -0.0679(3) 0.7045(2) 0.7446(2) 0.0499(10) Uani 1 1 d . . . . .
H19A H -0.066848 0.685379 0.687670 0.075 Uiso 1 1 calc R U . . .
H19B H -0.091898 0.769081 0.750152 0.075 Uiso 1 1 calc R U . . .
H19C H -0.115739 0.673951 0.787196 0.075 Uiso 1 1 calc R U . . .
C20 C 0.1172(4) 0.7330(2) 0.6949(2) 0.0556(11) Uani 1 1 d . . . . .
H20A H 0.118663 0.717356 0.636862 0.083 Uiso 1 1 calc R U . . .
H20B H 0.188067 0.717395 0.703546 0.083 Uiso 1 1 calc R U . . .
H20C H 0.092356 0.797109 0.703946 0.083 Uiso 1 1 calc R U . . .
C21 C 0.2601(2) 0.51237(19) 0.47117(17) 0.0279(6) Uani 1 1 d . . . . .
H21 H 0.282444 0.568374 0.469080 0.033 Uiso 1 1 calc R U . . .
C22 C 0.3340(2) 0.44096(19) 0.44379(17) 0.0251(6) Uani 1 1 d . . . . .
C23 C 0.4400(2) 0.45121(19) 0.38946(18) 0.0274(6) Uani 1 1 d . . . . .
C24 C 0.5332(2) 0.4147(2) 0.4104(2) 0.0352(7) Uani 1 1 d . . . . .
H24 H 0.531078 0.382290 0.461679 0.042 Uiso 1 1 calc R U . . .
C25 C 0.6289(3) 0.4253(2) 0.3569(2) 0.0409(8) Uani 1 1 d . . . . .
H25 H 0.692109 0.401637 0.372370 0.049 Uiso 1 1 calc R U . . .
C26 C 0.6329(3) 0.4700(3) 0.2813(2) 0.0467(9) Uani 1 1 d . . . . .
H26 H 0.698992 0.476022 0.244368 0.056 Uiso 1 1 calc R U . . .
C27 C 0.5420(3) 0.5060(3) 0.2590(2) 0.0498(9) Uani 1 1 d . . . . .
H27 H 0.545348 0.536692 0.206743 0.060 Uiso 1 1 calc R U . . .
C28 C 0.4449(3) 0.4975(2) 0.3130(2) 0.0394(7) Uani 1 1 d . . . . .
H28 H 0.381976 0.523060 0.297852 0.047 Uiso 1 1 calc R U . . .
C29 C 0.3912(2) 0.26979(19) 0.36166(18) 0.0285(6) Uani 1 1 d . . . . .
C30 C 0.4795(3) 0.2062(3) 0.3597(2) 0.0480(9) Uani 1 1 d . . . . .
H30 H 0.497641 0.186701 0.410898 0.058 Uiso 1 1 calc R U . . .
C31 C 0.5414(3) 0.1711(3) 0.2821(3) 0.0684(14) Uani 1 1 d . . . . .
H31 H 0.601239 0.126380 0.280277 0.082 Uiso 1 1 calc R U . . .
C32 C 0.5162(4) 0.2010(3) 0.2083(3) 0.0646(13) Uani 1 1 d . . . . .
H32 H 0.560245 0.178328 0.155390 0.078 Uiso 1 1 calc R U . . .
C33 C 0.4281(4) 0.2635(3) 0.2100(2) 0.0568(11) Uani 1 1 d . . . . .
H33 H 0.410582 0.282611 0.158422 0.068 Uiso 1 1 calc R U . . .
C34 C 0.3646(3) 0.2987(2) 0.28671(19) 0.0395(7) Uani 1 1 d . . . . .
H34 H 0.303663 0.342122 0.288080 0.047 Uiso 1 1 calc R U . . .
C35 C 0.3619(2) 0.27678(19) 0.54682(17) 0.0253(6) Uani 1 1 d . . . . .
C36 C 0.4017(2) 0.3253(2) 0.59714(17) 0.0272(6) Uani 1 1 d . . . . .
H36 H 0.403635 0.386812 0.586417 0.033 Uiso 1 1 calc R U . . .
C37 C 0.4389(2) 0.2832(2) 0.66348(18) 0.0330(7) Uani 1 1 d . . . . .
H37 H 0.467762 0.315870 0.697375 0.040 Uiso 1 1 calc R U . . .
C38 C 0.4342(2) 0.1940(2) 0.68055(19) 0.0347(7) Uani 1 1 d . . . . .
H38 H 0.460076 0.165779 0.725894 0.042 Uiso 1 1 calc R U . . .
C39 C 0.3923(3) 0.1461(2) 0.6320(2) 0.0367(7) Uani 1 1 d . . . . .
H39 H 0.388158 0.085240 0.644359 0.044 Uiso 1 1 calc R U . . .
C40 C 0.3560(2) 0.1870(2) 0.5650(2) 0.0342(7) Uani 1 1 d . . . . .
H40 H 0.327161 0.153974 0.531357 0.041 Uiso 1 1 calc R U . . .
C41 C 0.8827(2) 0.08005(18) 0.74546(17) 0.0241(5) Uani 1 1 d . . . . .
C42 C 0.9506(2) 0.13672(18) 0.75156(18) 0.0270(6) Uani 1 1 d . . . . .
C43 C 1.0565(2) 0.1220(2) 0.7117(2) 0.0321(6) Uani 1 1 d . . . . .
C44 C 1.0996(2) 0.0500(2) 0.6585(2) 0.0310(6) Uani 1 1 d . . . . .
C45 C 1.0360(2) -0.00707(19) 0.64702(18) 0.0288(6) Uani 1 1 d . . . . .
C46 C 0.9316(2) 0.00789(18) 0.69111(17) 0.0260(6) Uani 1 1 d . . . . .
C47 C 0.7080(2) 0.17686(18) 0.85549(17) 0.0253(6) Uani 1 1 d . . . . .
C48 C 0.7490(2) 0.17528(19) 0.92568(18) 0.0301(6) Uani 1 1 d . . . . .
C49 C 0.7140(3) 0.2378(2) 0.99076(19) 0.0366(7) Uani 1 1 d . . . . .
C50 C 0.6307(3) 0.3045(2) 0.98958(19) 0.0368(7) Uani 1 1 d . . . . .
C51 C 0.5847(3) 0.3081(2) 0.9231(2) 0.0348(7) Uani 1 1 d . . . . .
C52 C 0.6239(2) 0.2454(2) 0.85842(18) 0.0291(6) Uani 1 1 d . . . . .
C53 C 0.7133(2) 0.11161(18) 0.69648(17) 0.0246(6) Uani 1 1 d . . . . .
C54 C 0.7304(2) 0.18795(18) 0.64847(18) 0.0259(6) Uani 1 1 d . . . . .
C55 C 0.7155(2) 0.20264(19) 0.56831(18) 0.0293(6) Uani 1 1 d . . . . .
C56 C 0.6802(2) 0.1393(2) 0.53061(18) 0.0304(6) Uani 1 1 d . . . . .
C57 C 0.6615(2) 0.06263(19) 0.57459(18) 0.0282(6) Uani 1 1 d . . . . .
C58 C 0.6781(2) 0.05022(19) 0.65478(18) 0.0265(6) Uani 1 1 d . . . . .
C59 C 0.7126(2) 0.00852(19) 0.83943(17) 0.0270(6) Uani 1 1 d . . . . .
C60 C 0.7730(3) -0.0624(2) 0.86998(18) 0.0321(6) Uani 1 1 d . . . . .
C61 C 0.7325(3) -0.1304(2) 0.91905(19) 0.0399(8) Uani 1 1 d . . . . .
C62 C 0.6264(3) -0.1289(2) 0.94070(19) 0.0443(9) Uani 1 1 d . . . . .
C63 C 0.5623(3) -0.0601(2) 0.91340(19) 0.0384(8) Uani 1 1 d . . . . .
C64 C 0.6057(3) 0.0067(2) 0.86482(18) 0.0326(6) Uani 1 1 d . . . . .
B25 B 0.7537(3) 0.0950(2) 0.7850(2) 0.0251(6) Uani 1 1 d . . . . .
Cl1_1 Cl 0.69927(12) 0.51171(10) 0.88861(7) 0.0816(4) Uani 1 1 d . . . . .
Cl2_1 Cl 0.83589(8) 0.47966(8) 0.71837(7) 0.0595(3) Uani 1 1 d . . . . .
C1_1 C 0.8190(4) 0.4555(4) 0.8267(3) 0.0835(16) Uani 1 1 d . . . . .
H1A_1 H 0.877432 0.472655 0.845868 0.100 Uiso 1 1 calc R U . . .
H1B_1 H 0.821990 0.390526 0.835109 0.100 Uiso 1 1 calc R U . . .
Cl1_2 Cl 0.1158(4) 0.0744(3) 0.9246(3) 0.1016(15) Uani 0.512(4) 1 d D U P A -1
Cl2_2 Cl 0.1918(2) -0.0728(2) 0.80335(16) 0.0896(11) Uani 0.512(4) 1 d D U P A -1
C1_2 C 0.0911(10) -0.0267(8) 0.8916(8) 0.062(4) Uani 0.512(4) 1 d D U P A -1
H1A_2 H 0.022986 -0.015899 0.876150 0.074 Uiso 0.512(4) 1 calc R U P A -1
H1B_2 H 0.086100 -0.069740 0.939059 0.074 Uiso 0.512(4) 1 calc R U P A -1
Cl1_3 Cl 0.2711(3) 0.0439(3) 0.8654(3) 0.1172(15) Uani 0.488(4) 1 d D U P A -2
Cl2_3 Cl 0.0944(5) -0.0396(4) 0.8779(4) 0.120(2) Uani 0.488(4) 1 d D U P A -2
C1_3 C 0.1419(8) 0.0416(10) 0.9227(9) 0.102(6) Uani 0.488(4) 1 d D U P A -2
H1A_3 H 0.097727 0.100633 0.920401 0.123 Uiso 0.488(4) 1 calc R U P A -2
H1B_3 H 0.139555 0.027247 0.982900 0.123 Uiso 0.488(4) 1 calc R U P A -2

loop_
_atom_site_aniso_label
_atom_site_aniso_U_11
_atom_site_aniso_U_22
_atom_site_aniso_U_33
_atom_site_aniso_U_23
_atom_site_aniso_U_13
_atom_site_aniso_U_12
P1 0.0186(3) 0.0200(3) 0.0257(3) -0.0024(2) -0.0056(3) -0.0024(3)
P2 0.0284(4) 0.0257(4) 0.0234(3) 0.0013(3) -0.0045(3) 0.0050(3)
F1 0.0278(9) 0.0248(9) 0.0409(9) -0.0071(7) -0.0069(7) -0.0089(7)
F2 0.0302(9) 0.0297(9) 0.0450(10) -0.0113(7) -0.0023(8) -0.0032(7)
F3 0.0254(9) 0.0423(11) 0.0603(12) -0.0089(9) -0.0007(8) -0.0096(8)
F4 0.0335(10) 0.0345(10) 0.0641(12) -0.0072(9) -0.0112(9) -0.0162(8)
F5 0.0356(10) 0.0228(9) 0.0464(10) -0.0098(7) -0.0103(8) -0.0066(7)
F6 0.0430(11) 0.0350(10) 0.0377(9) -0.0011(7) -0.0190(8) 0.0040(8)
F7 0.0669(14) 0.0525(13) 0.0359(10) -0.0089(9) -0.0255(10) 0.0010(11)
F8 0.0716(15) 0.0426(12) 0.0366(10) -0.0173(8) -0.0082(10) 0.0017(11)
F9 0.0472(12) 0.0399(11) 0.0504(11) -0.0108(9) -0.0115(9) 0.0136(9)
F10 0.0350(10) 0.0369(10) 0.0382(9) -0.0077(7) -0.0162(8) 0.0058(8)
F11 0.0391(10) 0.0226(8) 0.0374(9) -0.0013(7) -0.0105(7) -0.0104(7)
F12 0.0669(14) 0.0284(10) 0.0369(10) 0.0074(7) -0.0147(9) -0.0100(9)
F13 0.0508(12) 0.0471(11) 0.0328(9) -0.0001(8) -0.0186(8) -0.0014(9)
F14 0.0396(10) 0.0405(10) 0.0397(10) -0.0104(8) -0.0136(8) -0.0128(8)
F15 0.0386(10) 0.0247(9) 0.0362(9) -0.0011(7) -0.0090(7) -0.0123(7)
F16 0.0405(10) 0.0290(9) 0.0429(10) 0.0066(7) -0.0124(8) -0.0006(8)
F17 0.0828(17) 0.0308(10) 0.0426(11) 0.0122(8) -0.0103(11) -0.0045(10)
F18 0.0978(19) 0.0461(13) 0.0418(11) 0.0059(9) 0.0095(11) -0.0394(13)
F19 0.0491(12) 0.0624(14) 0.0478(11) -0.0180(10) 0.0149(9) -0.0324(11)
F20 0.0278(9) 0.0415(11) 0.0434(10) -0.0059(8) -0.0042(8) -0.0051(8)
O1 0.0403(12) 0.0239(10) 0.0227(9) 0.0026(8) -0.0044(8) 0.0066(9)
N1 0.0281(12) 0.0243(12) 0.0240(11) -0.0004(9) -0.0072(9) -0.0035(10)
C1 0.0195(13) 0.0272(14) 0.0244(12) 0.0012(10) -0.0070(10) -0.0041(11)
C2 0.0255(14) 0.0335(16) 0.0283(14) -0.0062(11) -0.0048(11) -0.0077(12)
C3 0.0355(17) 0.0408(18) 0.0330(15) -0.0051(13) -0.0104(13) -0.0171(14)
C4 0.0311(16) 0.0464(19) 0.0318(15) 0.0018(13) -0.0082(12) -0.0193(14)
C5 0.0247(14) 0.0387(17) 0.0263(13) 0.0002(12) -0.0029(11) -0.0059(13)
C6 0.0240(14) 0.0266(14) 0.0243(13) 0.0006(10) -0.0095(11) -0.0031(11)
C7 0.0210(13) 0.0277(14) 0.0222(12) 0.0000(10) -0.0048(10) -0.0012(11)
C8 0.0233(13) 0.0207(13) 0.0263(13) 0.0011(10) -0.0055(10) -0.0014(11)
C9 0.0185(13) 0.0241(14) 0.0247(13) 0.0007(10) -0.0031(10) -0.0018(11)
C10 0.0265(14) 0.0219(14) 0.0245(13) -0.0010(10) -0.0042(11) -0.0021(11)
C11 0.0266(14) 0.0216(14) 0.0269(13) 0.0008(10) -0.0045(11) 0.0011(11)
C12 0.0251(14) 0.0245(14) 0.0245(13) 0.0028(10) -0.0031(11) 0.0035(11)
C13 0.0300(15) 0.0194(13) 0.0242(13) 0.0017(10) -0.0070(11) -0.0025(11)
C14 0.0449(19) 0.0375(18) 0.0296(15) 0.0029(12) -0.0083(13) 0.0116(15)
C15 0.0443(18) 0.0305(16) 0.0294(14) 0.0010(12) -0.0150(13) -0.0060(14)
C16 0.0467(19) 0.0352(17) 0.0291(14) 0.0051(12) -0.0121(13) -0.0158(15)
C17 0.0406(17) 0.0231(15) 0.0297(14) -0.0008(11) -0.0059(12) 0.0060(13)
C18 0.058(2) 0.0208(15) 0.0407(17) -0.0044(12) -0.0170(15) 0.0021(14)
C19 0.060(2) 0.0367(19) 0.0454(19) -0.0114(15) -0.0209(17) 0.0246(17)
C20 0.082(3) 0.0184(16) 0.052(2) 0.0030(14) 0.004(2) -0.0030(17)
C21 0.0338(15) 0.0211(14) 0.0283(13) 0.0016(10) -0.0079(11) -0.0041(12)
C22 0.0240(14) 0.0255(14) 0.0269(13) -0.0009(10) -0.0072(11) -0.0062(11)
C23 0.0255(14) 0.0226(14) 0.0344(14) -0.0034(11) -0.0032(11) -0.0101(11)
C24 0.0305(16) 0.0295(16) 0.0437(17) 0.0005(13) -0.0055(13) -0.0065(13)
C25 0.0276(16) 0.0370(18) 0.057(2) -0.0074(15) -0.0068(14) -0.0082(14)
C26 0.0381(19) 0.050(2) 0.050(2) -0.0047(16) 0.0038(15) -0.0229(17)
C27 0.051(2) 0.058(2) 0.0423(19) 0.0100(16) -0.0044(16) -0.0271(19)
C28 0.0333(17) 0.046(2) 0.0393(17) 0.0066(14) -0.0066(13) -0.0125(15)
C29 0.0271(14) 0.0239(14) 0.0332(14) -0.0084(11) -0.0011(11) -0.0083(12)
C30 0.0339(18) 0.054(2) 0.052(2) -0.0221(17) -0.0092(15) 0.0057(16)
C31 0.037(2) 0.081(3) 0.076(3) -0.046(3) 0.002(2) 0.005(2)
C32 0.058(3) 0.074(3) 0.052(2) -0.038(2) 0.019(2) -0.028(2)
C33 0.080(3) 0.058(2) 0.0304(17) -0.0097(16) 0.0031(18) -0.030(2)
C34 0.051(2) 0.0381(18) 0.0294(15) -0.0038(13) -0.0052(14) -0.0131(16)
C35 0.0193(13) 0.0243(14) 0.0308(14) -0.0017(11) -0.0057(11) -0.0002(11)
C36 0.0250(14) 0.0258(14) 0.0301(14) -0.0019(11) -0.0071(11) -0.0019(11)
C37 0.0312(16) 0.0383(17) 0.0293(14) -0.0044(12) -0.0101(12) -0.0005(13)
C38 0.0243(15) 0.0420(18) 0.0340(15) 0.0048(13) -0.0081(12) 0.0040(13)
C39 0.0337(17) 0.0267(16) 0.0505(18) 0.0110(13) -0.0151(14) -0.0033(13)
C40 0.0309(16) 0.0253(15) 0.0510(18) 0.0000(13) -0.0180(14) -0.0056(13)
C41 0.0264(14) 0.0185(13) 0.0279(13) 0.0023(10) -0.0089(11) -0.0030(11)
C42 0.0297(15) 0.0203(14) 0.0319(14) -0.0020(11) -0.0107(12) -0.0026(11)
C43 0.0307(16) 0.0292(16) 0.0411(16) 0.0021(12) -0.0120(13) -0.0134(13)
C44 0.0197(14) 0.0297(15) 0.0415(16) -0.0001(12) -0.0046(12) -0.0032(12)
C45 0.0298(15) 0.0221(14) 0.0337(14) -0.0018(11) -0.0077(12) -0.0028(12)
C46 0.0260(14) 0.0218(14) 0.0316(14) 0.0013(11) -0.0086(11) -0.0060(11)
C47 0.0265(14) 0.0212(13) 0.0283(13) -0.0001(10) -0.0063(11) -0.0052(11)
C48 0.0352(16) 0.0240(14) 0.0306(14) -0.0002(11) -0.0085(12) -0.0037(12)
C49 0.049(2) 0.0352(17) 0.0280(14) -0.0029(12) -0.0142(13) -0.0077(15)
C50 0.0486(19) 0.0296(16) 0.0273(14) -0.0063(12) -0.0024(13) -0.0026(14)
C51 0.0330(16) 0.0293(16) 0.0367(16) -0.0033(12) -0.0043(13) 0.0027(13)
C52 0.0308(15) 0.0292(15) 0.0288(14) -0.0019(11) -0.0092(12) -0.0065(12)
C53 0.0220(13) 0.0203(13) 0.0301(14) -0.0034(10) -0.0056(11) -0.0006(11)
C54 0.0265(14) 0.0184(13) 0.0331(14) -0.0041(10) -0.0070(11) -0.0042(11)
C55 0.0304(15) 0.0233(14) 0.0317(14) 0.0020(11) -0.0057(12) -0.0018(12)
C56 0.0317(16) 0.0327(16) 0.0264(14) -0.0039(11) -0.0102(12) 0.0010(13)
C57 0.0243(14) 0.0270(15) 0.0331(14) -0.0087(11) -0.0070(11) -0.0018(12)
C58 0.0232(14) 0.0236(14) 0.0319(14) -0.0015(11) -0.0045(11) -0.0053(11)
C59 0.0314(15) 0.0248(14) 0.0250(13) -0.0036(10) -0.0042(11) -0.0085(12)
C60 0.0399(17) 0.0259(15) 0.0284(14) -0.0012(11) -0.0039(12) -0.0071(13)
C61 0.065(2) 0.0239(16) 0.0285(15) 0.0011(12) -0.0059(15) -0.0092(15)
C62 0.071(3) 0.0312(17) 0.0276(15) -0.0014(12) 0.0043(15) -0.0265(18)
C63 0.0418(18) 0.0393(18) 0.0315(15) -0.0104(13) 0.0080(13) -0.0228(15)
C64 0.0357(17) 0.0301(16) 0.0297(14) -0.0063(12) -0.0028(12) -0.0064(13)
B25 0.0253(16) 0.0193(15) 0.0309(15) 0.0000(12) -0.0073(12) -0.0035(12)
Cl1_1 0.1032(10) 0.0836(9) 0.0518(6) -0.0084(6) -0.0041(6) -0.0208(8)
Cl2_1 0.0393(5) 0.0681(7) 0.0624(6) -0.0017(5) -0.0085(4) 0.0077(5)
C1_1 0.077(4) 0.108(4) 0.068(3) 0.016(3) -0.037(3) 0.002(3)
Cl1_2 0.163(4) 0.064(2) 0.101(2) 0.0103(18) -0.063(2) -0.042(2)
Cl2_2 0.089(2) 0.0891(19) 0.0675(15) 0.0064(12) -0.0141(13) 0.0357(15)
C1_2 0.065(8) 0.068(7) 0.029(4) -0.003(4) 0.011(5) 0.017(6)
Cl1_3 0.078(2) 0.088(2) 0.184(4) -0.020(2) -0.021(2) -0.0225(18)
Cl2_3 0.134(5) 0.126(4) 0.144(5) 0.065(3) -0.094(4) -0.070(4)
C1_3 0.131(10) 0.095(11) 0.097(9) 0.056(8) -0.050(8) -0.042(8)

loop_
_atom_type_symbol
_atom_type_description
_atom_type_scat_dispersion_real
_atom_type_scat_dispersion_imag
_atom_type_scat_source
C C 0.0033 0.0016 'International Tables Vol C Tables 4.2.6.8 and 6.1.1.4'
N N 0.0061 0.0033 'International Tables Vol C Tables 4.2.6.8 and 6.1.1.4'
O O 0.0106 0.0060 'International Tables Vol C Tables 4.2.6.8 and 6.1.1.4'
P P 0.1023 0.0942 'International Tables Vol C Tables 4.2.6.8 and 6.1.1.4'
Cl Cl 0.1484 0.1585 'International Tables Vol C Tables 4.2.6.8 and 6.1.1.4'
B B 0.0013 0.0007 'International Tables Vol C Tables 4.2.6.8 and 6.1.1.4'
F F 0.0171 0.0103 'International Tables Vol C Tables 4.2.6.8 and 6.1.1.4'
H H 0.0000 0.0000 'International Tables Vol C Tables 4.2.6.8 and 6.1.1.4'

loop_
_geom_angle_atom_site_label_1
_geom_angle_atom_site_label_2
_geom_angle_atom_site_label_3
_geom_angle
_geom_angle_site_symmetry_1
_geom_angle_site_symmetry_3
_geom_angle_publ_flag
C35 P1 C1 104.07(13) . . ?
C35 P1 C29 110.30(14) . . ?
C1 P1 C29 106.94(13) . . ?
C35 P1 C22 110.41(13) . . ?
C1 P1 C22 120.34(13) . . ?
C29 P1 C22 104.63(13) . . ?
O1 P2 N1 93.09(11) . . ?
O1 P2 C21 103.61(13) . . ?
N1 P2 C21 99.06(13) . . ?
C12 O1 P2 111.65(17) . . ?
C6 N1 C7 127.5(2) . . ?
C6 N1 P2 119.07(18) . . ?
C7 N1 P2 110.22(19) . . ?
C6 C1 C2 120.0(2) . . ?
C6 C1 P1 117.3(2) . . ?
C2 C1 P1 120.1(2) . . ?
C3 C2 C1 119.1(3) . . ?
C3 C2 H2 120.4 . . ?
C1 C2 H2 120.4 . . ?
C2 C3 C4 120.1(3) . . ?
C2 C3 H3 120.0 . . ?
C4 C3 H3 120.0 . . ?
C3 C4 C5 121.4(3) . . ?
C3 C4 H4 119.3 . . ?
C5 C4 H4 119.3 . . ?
C6 C5 C4 119.1(3) . . ?
C6 C5 H5 120.4 . . ?
C4 C5 H5 120.4 . . ?
C5 C6 C1 120.2(3) . . ?
C5 C6 N1 124.3(3) . . ?
C1 C6 N1 115.4(2) . . ?
C8 C7 C12 121.2(3) . . ?
C8 C7 N1 127.5(3) . . ?
C12 C7 N1 111.3(2) . . ?
C7 C8 C9 118.5(3) . . ?
C7 C8 H8 120.7 . . ?
C9 C8 H8 120.7 . . ?
C8 C9 C10 118.5(2) . . ?
C8 C9 C13 119.3(2) . . ?
C10 C9 C13 122.1(2) . . ?
C9 C10 C11 124.1(3) . . ?
C9 C10 H10 118.0 . . ?
C11 C10 H10 118.0 . . ?
C12 C11 C10 114.4(3) . . ?
C12 C11 C17 123.4(2) . . ?
C10 C11 C17 122.1(2) . . ?
C11 C12 C7 123.1(3) . . ?
C11 C12 O1 124.3(2) . . ?
C7 C12 O1 112.5(2) . . ?
C14 C13 C16 109.5(3) . . ?
C14 C13 C15 107.4(3) . . ?
C16 C13 C15 109.2(2) . . ?
C14 C13 C9 109.9(2) . . ?
C16 C13 C9 108.6(2) . . ?
C15 C13 C9 112.2(2) . . ?
C13 C14 H14A 109.5 . . ?
C13 C14 H14B 109.5 . . ?
H14A C14 H14B 109.5 . . ?
C13 C14 H14C 109.5 . . ?
H14A C14 H14C 109.5 . . ?
H14B C14 H14C 109.5 . . ?
C13 C15 H15A 109.5 . . ?
C13 C15 H15B 109.5 . . ?
H15A C15 H15B 109.5 . . ?
C13 C15 H15C 109.5 . . ?
H15A C15 H15C 109.5 . . ?
H15B C15 H15C 109.5 . . ?
C13 C16 H16A 109.5 . . ?
C13 C16 H16B 109.5 . . ?
H16A C16 H16B 109.5 . . ?
C13 C16 H16C 109.5 . . ?
H16A C16 H16C 109.5 . . ?
H16B C16 H16C 109.5 . . ?
C18 C17 C20 108.0(3) . . ?
C18 C17 C19 108.1(3) . . ?
C20 C17 C19 109.9(3) . . ?
C18 C17 C11 111.9(2) . . ?
C20 C17 C11 111.1(3) . . ?
C19 C17 C11 107.7(3) . . ?
C17 C18 H18A 109.5 . . ?
C17 C18 H18B 109.5 . . ?
H18A C18 H18B 109.5 . . ?
C17 C18 H18C 109.5 . . ?
H18A C18 H18C 109.5 . . ?
H18B C18 H18C 109.5 . . ?
C17 C19 H19A 109.5 . . ?
C17 C19 H19B 109.5 . . ?
H19A C19 H19B 109.5 . . ?
C17 C19 H19C 109.5 . . ?
H19A C19 H19C 109.5 . . ?
H19B C19 H19C 109.5 . . ?
C17 C20 H20A 109.5 . . ?
C17 C20 H20B 109.5 . . ?
H20A C20 H20B 109.5 . . ?
C17 C20 H20C 109.5 . . ?
H20A C20 H20C 109.5 . . ?
H20B C20 H20C 109.5 . . ?
C22 C21 P2 125.4(2) . . ?
C22 C21 H21 117.3 . . ?
P2 C21 H21 117.3 . . ?
C21 C22 C23 120.9(3) . . ?
C21 C22 P1 125.2(2) . . ?
C23 C22 P1 113.6(2) . . ?
C24 C23 C28 119.0(3) . . ?
C24 C23 C22 123.1(3) . . ?
C28 C23 C22 117.9(3) . . ?
C25 C24 C23 120.4(3) . . ?
C25 C24 H24 119.8 . . ?
C23 C24 H24 119.8 . . ?
C26 C25 C24 120.3(3) . . ?
C26 C25 H25 119.9 . . ?
C24 C25 H25 119.9 . . ?
C27 C26 C25 120.4(3) . . ?
C27 C26 H26 119.8 . . ?
C25 C26 H26 119.8 . . ?
C26 C27 C28 120.1(3) . . ?
C26 C27 H27 119.9 . . ?
C28 C27 H27 119.9 . . ?
C27 C28 C23 119.9(3) . . ?
C27 C28 H28 120.0 . . ?
C23 C28 H28 120.0 . . ?
C30 C29 C34 120.4(3) . . ?
C30 C29 P1 121.5(3) . . ?
C34 C29 P1 117.8(2) . . ?
C29 C30 C31 119.5(4) . . ?
C29 C30 H30 120.3 . . ?
C31 C30 H30 120.3 . . ?
C32 C31 C30 120.0(4) . . ?
C32 C31 H31 120.0 . . ?
C30 C31 H31 120.0 . . ?
C31 C32 C33 120.7(3) . . ?
C31 C32 H32 119.6 . . ?
C33 C32 H32 119.6 . . ?
C32 C33 C34 120.2(4) . . ?
C32 C33 H33 119.9 . . ?
C34 C33 H33 119.9 . . ?
C33 C34 C29 119.2(4) . . ?
C33 C34 H34 120.4 . . ?
C29 C34 H34 120.4 . . ?
C36 C35 C40 119.9(3) . . ?
C36 C35 P1 122.6(2) . . ?
C40 C35 P1 117.6(2) . . ?
C35 C36 C37 119.4(3) . . ?
C35 C36 H36 120.3 . . ?
C37 C36 H36 120.3 . . ?
C38 C37 C36 120.5(3) . . ?
C38 C37 H37 119.7 . . ?
C36 C37 H37 119.7 . . ?
C39 C38 C37 120.2(3) . . ?
C39 C38 H38 119.9 . . ?
C37 C38 H38 119.9 . . ?
C38 C39 C40 119.9(3) . . ?
C38 C39 H39 120.0 . . ?
C40 C39 H39 120.0 . . ?
C39 C40 C35 120.1(3) . . ?
C39 C40 H40 120.0 . . ?
C35 C40 H40 120.0 . . ?
C42 C41 C46 112.8(3) . . ?
C42 C41 B25 127.7(2) . . ?
C46 C41 B25 119.0(2) . . ?
F5 C42 C43 114.8(2) . . ?
F5 C42 C41 121.2(3) . . ?
C43 C42 C41 124.0(3) . . ?
F4 C43 C44 119.1(3) . . ?
F4 C43 C42 120.6(3) . . ?
C44 C43 C42 120.3(3) . . ?
F3 C44 C45 119.9(3) . . ?
F3 C44 C43 121.3(3) . . ?
C45 C44 C43 118.8(3) . . ?
F2 C45 C44 119.8(3) . . ?
F2 C45 C46 121.1(3) . . ?
C44 C45 C46 119.1(3) . . ?
F1 C46 C45 116.0(2) . . ?
F1 C46 C41 119.0(2) . . ?
C45 C46 C41 125.0(3) . . ?
C52 C47 C48 113.1(3) . . ?
C52 C47 B25 127.5(2) . . ?
C48 C47 B25 119.1(2) . . ?
F6 C48 C49 116.4(3) . . ?
F6 C48 C47 119.2(3) . . ?
C49 C48 C47 124.4(3) . . ?
F7 C49 C50 119.9(3) . . ?
F7 C49 C48 120.4(3) . . ?
C50 C49 C48 119.6(3) . . ?
F8 C50 C51 120.2(3) . . ?
F8 C50 C49 120.9(3) . . ?
C51 C50 C49 118.8(3) . . ?
F9 C51 C50 119.7(3) . . ?
F9 C51 C52 120.7(3) . . ?
C50 C51 C52 119.6(3) . . ?
F10 C52 C51 114.7(3) . . ?
F10 C52 C47 120.8(2) . . ?
C51 C52 C47 124.5(3) . . ?
C58 C53 C54 112.7(3) . . ?
C58 C53 B25 126.8(2) . . ?
C54 C53 B25 119.6(2) . . ?
F11 C54 C55 115.8(2) . . ?
F11 C54 C53 119.3(2) . . ?
C55 C54 C53 124.9(3) . . ?
F12 C55 C54 121.1(3) . . ?
F12 C55 C56 119.3(3) . . ?
C54 C55 C56 119.6(3) . . ?
F13 C56 C57 121.0(3) . . ?
F13 C56 C55 120.5(3) . . ?
C57 C56 C55 118.5(3) . . ?
F14 C57 C56 119.6(3) . . ?
F14 C57 C58 120.3(3) . . ?
C56 C57 C58 120.1(3) . . ?
F15 C58 C57 114.6(2) . . ?
F15 C58 C53 121.2(2) . . ?
C57 C58 C53 124.2(3) . . ?
C60 C59 C64 113.5(3) . . ?
C60 C59 B25 127.2(3) . . ?
C64 C59 B25 119.1(3) . . ?
F16 C60 C61 114.9(3) . . ?
F16 C60 C59 121.0(3) . . ?
C61 C60 C59 124.2(3) . . ?
F17 C61 C62 120.1(3) . . ?
F17 C61 C60 120.5(3) . . ?
C62 C61 C60 119.4(3) . . ?
F18 C62 C61 120.2(4) . . ?
F18 C62 C63 120.5(4) . . ?
C61 C62 C63 119.3(3) . . ?
F19 C63 C62 120.0(3) . . ?
F19 C63 C64 120.5(3) . . ?
C62 C63 C64 119.5(3) . . ?
F20 C64 C63 116.4(3) . . ?
F20 C64 C59 119.4(3) . . ?
C63 C64 C59 124.1(3) . . ?
C59 B25 C41 113.4(2) . . ?
C59 B25 C47 102.4(2) . . ?
C41 B25 C47 113.8(2) . . ?
C59 B25 C53 112.4(2) . . ?
C41 B25 C53 100.6(2) . . ?
C47 B25 C53 114.9(2) . . ?
Cl2_1 C1_1 Cl1_1 112.2(3) . . ?
Cl2_1 C1_1 H1A_1 109.2 . . ?
Cl1_1 C1_1 H1A_1 109.2 . . ?
Cl2_1 C1_1 H1B_1 109.2 . . ?
Cl1_1 C1_1 H1B_1 109.2 . . ?
H1A_1 C1_1 H1B_1 107.9 . . ?
Cl1_2 C1_2 Cl2_2 111.2(6) . . ?
Cl1_2 C1_2 H1A_2 109.4 . . ?
Cl2_2 C1_2 H1A_2 109.4 . . ?
Cl1_2 C1_2 H1B_2 109.4 . . ?
Cl2_2 C1_2 H1B_2 109.4 . . ?
H1A_2 C1_2 H1B_2 108.0 . . ?
Cl1_3 C1_3 Cl2_3 108.4(6) . . ?
Cl1_3 C1_3 H1A_3 110.0 . . ?
Cl2_3 C1_3 H1A_3 110.0 . . ?
Cl1_3 C1_3 H1B_3 110.0 . . ?
Cl2_3 C1_3 H1B_3 110.0 . . ?
H1A_3 C1_3 H1B_3 108.4 . . ?

loop_
_geom_bond_atom_site_label_1
_geom_bond_atom_site_label_2
_geom_bond_distance
_geom_bond_site_symmetry_2
_geom_bond_publ_flag
P1 C35 1.793(3) . ?
P1 C1 1.793(3) . ?
P1 C29 1.797(3) . ?
P1 C22 1.832(3) . ?
P2 O1 1.650(2) . ?
P2 N1 1.716(2) . ?
P2 C21 1.819(3) . ?
F1 C46 1.351(3) . ?
F2 C45 1.352(3) . ?
F3 C44 1.340(3) . ?
F4 C43 1.343(3) . ?
F5 C42 1.361(3) . ?
F6 C48 1.356(4) . ?
F7 C49 1.346(4) . ?
F8 C50 1.345(3) . ?
F9 C51 1.348(4) . ?
F10 C52 1.355(3) . ?
F11 C54 1.359(3) . ?
F12 C55 1.349(3) . ?
F13 C56 1.340(3) . ?
F14 C57 1.348(3) . ?
F15 C58 1.353(3) . ?
F16 C60 1.353(4) . ?
F17 C61 1.349(4) . ?
F18 C62 1.350(4) . ?
F19 C63 1.345(4) . ?
F20 C64 1.353(4) . ?
O1 C12 1.413(3) . ?
N1 C6 1.413(4) . ?
N1 C7 1.416(3) . ?
C1 C6 1.406(4) . ?
C1 C2 1.405(4) . ?
C2 C3 1.385(4) . ?
C2 H2 0.9500 . ?
C3 C4 1.388(5) . ?
C3 H3 0.9500 . ?
C4 C5 1.386(4) . ?
C4 H4 0.9500 . ?
C5 C6 1.382(4) . ?
C5 H5 0.9500 . ?
C7 C8 1.382(4) . ?
C7 C12 1.389(4) . ?
C8 C9 1.401(4) . ?
C8 H8 0.9500 . ?
C9 C10 1.397(4) . ?
C9 C13 1.540(4) . ?
C10 C11 1.414(4) . ?
C10 H10 0.9500 . ?
C11 C12 1.381(4) . ?
C11 C17 1.542(4) . ?
C13 C14 1.532(4) . ?
C13 C16 1.528(4) . ?
C13 C15 1.536(4) . ?
C14 H14A 0.9800 . ?
C14 H14B 0.9800 . ?
C14 H14C 0.9800 . ?
C15 H15A 0.9800 . ?
C15 H15B 0.9800 . ?
C15 H15C 0.9800 . ?
C16 H16A 0.9800 . ?
C16 H16B 0.9800 . ?
C16 H16C 0.9800 . ?
C17 C18 1.523(4) . ?
C17 C20 1.531(5) . ?
C17 C19 1.530(5) . ?
C18 H18A 0.9800 . ?
C18 H18B 0.9800 . ?
C18 H18C 0.9800 . ?
C19 H19A 0.9800 . ?
C19 H19B 0.9800 . ?
C19 H19C 0.9800 . ?
C20 H20A 0.9800 . ?
C20 H20B 0.9800 . ?
C20 H20C 0.9800 . ?
C21 C22 1.340(4) . ?
C21 H21 0.9500 . ?
C22 C23 1.496(4) . ?
C23 C24 1.391(4) . ?
C23 C28 1.399(4) . ?
C24 C25 1.382(5) . ?
C24 H24 0.9500 . ?
C25 C26 1.376(5) . ?
C25 H25 0.9500 . ?
C26 C27 1.373(6) . ?
C26 H26 0.9500 . ?
C27 C28 1.393(5) . ?
C27 H27 0.9500 . ?
C28 H28 0.9500 . ?
C29 C30 1.383(5) . ?
C29 C34 1.392(5) . ?
C30 C31 1.391(5) . ?
C30 H30 0.9500 . ?
C31 C32 1.369(7) . ?
C31 H31 0.9500 . ?
C32 C33 1.373(7) . ?
C32 H32 0.9500 . ?
C33 C34 1.387(5) . ?
C33 H33 0.9500 . ?
C34 H34 0.9500 . ?
C35 C36 1.386(4) . ?
C35 C40 1.400(4) . ?
C36 C37 1.391(4) . ?
C36 H36 0.9500 . ?
C37 C38 1.386(5) . ?
C37 H37 0.9500 . ?
C38 C39 1.377(5) . ?
C38 H38 0.9500 . ?
C39 C40 1.387(4) . ?
C39 H39 0.9500 . ?
C40 H40 0.9500 . ?
C41 C42 1.383(4) . ?
C41 C46 1.397(4) . ?
C41 B25 1.657(4) . ?
C42 C43 1.380(4) . ?
C43 C44 1.374(4) . ?
C44 C45 1.369(4) . ?
C45 C46 1.380(4) . ?
C47 C52 1.386(4) . ?
C47 C48 1.387(4) . ?
C47 B25 1.656(4) . ?
C48 C49 1.387(4) . ?
C49 C50 1.373(5) . ?
C50 C51 1.371(5) . ?
C51 C52 1.388(4) . ?
C53 C58 1.390(4) . ?
C53 C54 1.395(4) . ?
C53 B25 1.660(4) . ?
C54 C55 1.375(4) . ?
C55 C56 1.375(4) . ?
C56 C57 1.373(4) . ?
C57 C58 1.381(4) . ?
C59 C60 1.386(4) . ?
C59 C64 1.387(4) . ?
C59 B25 1.655(4) . ?
C60 C61 1.384(4) . ?
C61 C62 1.368(6) . ?
C62 C63 1.368(5) . ?
C63 C64 1.381(4) . ?
Cl1_1 C1_1 1.753(6) . ?
Cl2_1 C1_1 1.753(5) . ?
C1_1 H1A_1 0.9900 . ?
C1_1 H1B_1 0.9900 . ?
Cl1_2 C1_2 1.766(8) . ?
Cl2_2 C1_2 1.769(7) . ?
C1_2 H1A_2 0.9900 . ?
C1_2 H1B_2 0.9900 . ?
Cl1_3 C1_3 1.747(9) . ?
Cl2_3 C1_3 1.749(9) . ?
C1_3 H1A_3 0.9900 . ?
C1_3 H1B_3 0.9900 . ?

loop_
_geom_torsion_atom_site_label_1
_geom_torsion_atom_site_label_2
_geom_torsion_atom_site_label_3
_geom_torsion_atom_site_label_4
_geom_torsion
_geom_torsion_site_symmetry_1
_geom_torsion_site_symmetry_2
_geom_torsion_site_symmetry_3
_geom_torsion_site_symmetry_4
_geom_torsion_publ_flag
N1 P2 O1 C12 10.5(2) . . . . ?
C21 P2 O1 C12 -89.6(2) . . . . ?
O1 P2 N1 C6 151.6(2) . . . . ?
C21 P2 N1 C6 -104.0(2) . . . . ?
O1 P2 N1 C7 -9.4(2) . . . . ?
C21 P2 N1 C7 94.9(2) . . . . ?
C35 P1 C1 C6 66.9(2) . . . . ?
C29 P1 C1 C6 -176.4(2) . . . . ?
C22 P1 C1 C6 -57.4(3) . . . . ?
C35 P1 C1 C2 -95.2(2) . . . . ?
C29 P1 C1 C2 21.6(3) . . . . ?
C22 P1 C1 C2 140.6(2) . . . . ?
C6 C1 C2 C3 -0.6(4) . . . . ?
P1 C1 C2 C3 160.9(2) . . . . ?
C1 C2 C3 C4 -1.3(5) . . . . ?
C2 C3 C4 C5 1.8(5) . . . . ?
C3 C4 C5 C6 -0.3(5) . . . . ?
C4 C5 C6 C1 -1.6(4) . . . . ?
C4 C5 C6 N1 173.8(3) . . . . ?
C2 C1 C6 C5 2.1(4) . . . . ?
P1 C1 C6 C5 -160.0(2) . . . . ?
C2 C1 C6 N1 -173.7(2) . . . . ?
P1 C1 C6 N1 24.3(3) . . . . ?
C7 N1 C6 C5 49.4(4) . . . . ?
P2 N1 C6 C5 -108.1(3) . . . . ?
C7 N1 C6 C1 -135.0(3) . . . . ?
P2 N1 C6 C1 67.5(3) . . . . ?
C6 N1 C7 C8 29.0(4) . . . . ?
P2 N1 C7 C8 -171.9(2) . . . . ?
C6 N1 C7 C12 -153.3(3) . . . . ?
P2 N1 C7 C12 5.8(3) . . . . ?
C12 C7 C8 C9 0.8(4) . . . . ?
N1 C7 C8 C9 178.3(3) . . . . ?
C7 C8 C9 C10 2.1(4) . . . . ?
C7 C8 C9 C13 -178.5(2) . . . . ?
C8 C9 C10 C11 -2.2(4) . . . . ?
C13 C9 C10 C11 178.4(3) . . . . ?
C9 C10 C11 C12 -0.7(4) . . . . ?
C9 C10 C11 C17 176.6(3) . . . . ?
C10 C11 C12 C7 3.8(4) . . . . ?
C17 C11 C12 C7 -173.5(3) . . . . ?
C10 C11 C12 O1 179.7(3) . . . . ?
C17 C11 C12 O1 2.4(5) . . . . ?
C8 C7 C12 C11 -4.1(4) . . . . ?
N1 C7 C12 C11 178.0(3) . . . . ?
C8 C7 C12 O1 179.7(2) . . . . ?
N1 C7 C12 O1 1.8(3) . . . . ?
P2 O1 C12 C11 174.8(2) . . . . ?
P2 O1 C12 C7 -9.0(3) . . . . ?
C8 C9 C13 C14 45.9(4) . . . . ?
C10 C9 C13 C14 -134.8(3) . . . . ?
C8 C9 C13 C16 -73.9(3) . . . . ?
C10 C9 C13 C16 105.4(3) . . . . ?
C8 C9 C13 C15 165.3(3) . . . . ?
C10 C9 C13 C15 -15.3(4) . . . . ?
C12 C11 C17 C18 -176.3(3) . . . . ?
C10 C11 C17 C18 6.6(4) . . . . ?
C12 C11 C17 C20 -55.5(4) . . . . ?
C10 C11 C17 C20 127.4(3) . . . . ?
C12 C11 C17 C19 65.0(4) . . . . ?
C10 C11 C17 C19 -112.1(3) . . . . ?
O1 P2 C21 C22 139.5(2) . . . . ?
N1 P2 C21 C22 44.0(3) . . . . ?
P2 C21 C22 C23 162.5(2) . . . . ?
P2 C21 C22 P1 -11.4(4) . . . . ?
C35 P1 C22 C21 -99.0(3) . . . . ?
C1 P1 C22 C21 22.2(3) . . . . ?
C29 P1 C22 C21 142.3(3) . . . . ?
C35 P1 C22 C23 86.7(2) . . . . ?
C1 P1 C22 C23 -152.10(19) . . . . ?
C29 P1 C22 C23 -32.0(2) . . . . ?
C21 C22 C23 C24 124.8(3) . . . . ?
P1 C22 C23 C24 -60.6(3) . . . . ?
C21 C22 C23 C28 -57.2(4) . . . . ?
P1 C22 C23 C28 117.3(3) . . . . ?
C28 C23 C24 C25 1.0(5) . . . . ?
C22 C23 C24 C25 179.0(3) . . . . ?
C23 C24 C25 C26 -1.8(5) . . . . ?
C24 C25 C26 C27 1.2(5) . . . . ?
C25 C26 C27 C28 0.1(6) . . . . ?
C26 C27 C28 C23 -0.8(6) . . . . ?
C24 C23 C28 C27 0.3(5) . . . . ?
C22 C23 C28 C27 -177.8(3) . . . . ?
C35 P1 C29 C30 -5.9(3) . . . . ?
C1 P1 C29 C30 -118.5(3) . . . . ?
C22 P1 C29 C30 112.8(3) . . . . ?
C35 P1 C29 C34 179.7(2) . . . . ?
C1 P1 C29 C34 67.2(3) . . . . ?
C22 P1 C29 C34 -61.5(3) . . . . ?
C34 C29 C30 C31 -0.2(5) . . . . ?
P1 C29 C30 C31 -174.4(3) . . . . ?
C29 C30 C31 C32 1.5(6) . . . . ?
C30 C31 C32 C33 -2.2(7) . . . . ?
C31 C32 C33 C34 1.5(6) . . . . ?
C32 C33 C34 C29 -0.2(5) . . . . ?
C30 C29 C34 C33 -0.4(5) . . . . ?
P1 C29 C34 C33 174.0(3) . . . . ?
C1 P1 C35 C36 -127.4(2) . . . . ?
C29 P1 C35 C36 118.2(2) . . . . ?
C22 P1 C35 C36 3.1(3) . . . . ?
C1 P1 C35 C40 51.7(3) . . . . ?
C29 P1 C35 C40 -62.7(3) . . . . ?
C22 P1 C35 C40 -177.9(2) . . . . ?
C40 C35 C36 C37 2.2(4) . . . . ?
P1 C35 C36 C37 -178.7(2) . . . . ?
C35 C36 C37 C38 -1.4(4) . . . . ?
C36 C37 C38 C39 -0.2(5) . . . . ?
C37 C38 C39 C40 1.0(5) . . . . ?
C38 C39 C40 C35 -0.1(5) . . . . ?
C36 C35 C40 C39 -1.5(5) . . . . ?
P1 C35 C40 C39 179.4(2) . . . . ?
C46 C41 C42 F5 175.8(2) . . . . ?
B25 C41 C42 F5 3.4(4) . . . . ?
C46 C41 C42 C43 -2.9(4) . . . . ?
B25 C41 C42 C43 -175.3(3) . . . . ?
F5 C42 C43 F4 3.0(4) . . . . ?
C41 C42 C43 F4 -178.3(3) . . . . ?
F5 C42 C43 C44 -175.1(3) . . . . ?
C41 C42 C43 C44 3.7(5) . . . . ?
F4 C43 C44 F3 -0.4(5) . . . . ?
C42 C43 C44 F3 177.6(3) . . . . ?
F4 C43 C44 C45 -179.1(3) . . . . ?
C42 C43 C44 C45 -1.1(5) . . . . ?
F3 C44 C45 F2 -0.5(4) . . . . ?
C43 C44 C45 F2 178.2(3) . . . . ?
F3 C44 C45 C46 179.4(3) . . . . ?
C43 C44 C45 C46 -1.9(4) . . . . ?
F2 C45 C46 F1 2.0(4) . . . . ?
C44 C45 C46 F1 -177.9(3) . . . . ?
F2 C45 C46 C41 -177.5(3) . . . . ?
C44 C45 C46 C41 2.6(5) . . . . ?
C42 C41 C46 F1 -179.7(2) . . . . ?
B25 C41 C46 F1 -6.6(4) . . . . ?
C42 C41 C46 C45 -0.3(4) . . . . ?
B25 C41 C46 C45 172.9(3) . . . . ?
C52 C47 C48 F6 178.2(3) . . . . ?
B25 C47 C48 F6 4.2(4) . . . . ?
C52 C47 C48 C49 -3.1(4) . . . . ?
B25 C47 C48 C49 -177.1(3) . . . . ?
F6 C48 C49 F7 0.2(4) . . . . ?
C47 C48 C49 F7 -178.5(3) . . . . ?
F6 C48 C49 C50 -178.4(3) . . . . ?
C47 C48 C49 C50 2.8(5) . . . . ?
F7 C49 C50 F8 0.0(5) . . . . ?
C48 C49 C50 F8 178.6(3) . . . . ?
F7 C49 C50 C51 -179.3(3) . . . . ?
C48 C49 C50 C51 -0.7(5) . . . . ?
F8 C50 C51 F9 -0.8(5) . . . . ?
C49 C50 C51 F9 178.5(3) . . . . ?
F8 C50 C51 C52 179.9(3) . . . . ?
C49 C50 C51 C52 -0.8(5) . . . . ?
F9 C51 C52 F10 0.5(4) . . . . ?
C50 C51 C52 F10 179.8(3) . . . . ?
F9 C51 C52 C47 -179.0(3) . . . . ?
C50 C51 C52 C47 0.3(5) . . . . ?
C48 C47 C52 F10 -177.9(3) . . . . ?
B25 C47 C52 F10 -4.5(4) . . . . ?
C48 C47 C52 C51 1.5(4) . . . . ?
B25 C47 C52 C51 174.9(3) . . . . ?
C58 C53 C54 F11 -178.2(2) . . . . ?
B25 C53 C54 F11 -8.3(4) . . . . ?
C58 C53 C54 C55 -0.4(4) . . . . ?
B25 C53 C54 C55 169.5(3) . . . . ?
F11 C54 C55 F12 -2.2(4) . . . . ?
C53 C54 C55 F12 179.9(3) . . . . ?
F11 C54 C55 C56 178.6(3) . . . . ?
C53 C54 C55 C56 0.6(5) . . . . ?
F12 C55 C56 F13 0.5(4) . . . . ?
C54 C55 C56 F13 179.8(3) . . . . ?
F12 C55 C56 C57 -179.7(3) . . . . ?
C54 C55 C56 C57 -0.4(4) . . . . ?
F13 C56 C57 F14 -1.6(4) . . . . ?
C55 C56 C57 F14 178.6(3) . . . . ?
F13 C56 C57 C58 179.8(3) . . . . ?
C55 C56 C57 C58 0.0(4) . . . . ?
F14 C57 C58 F15 2.3(4) . . . . ?
C56 C57 C58 F15 -179.1(3) . . . . ?
F14 C57 C58 C53 -178.4(3) . . . . ?
C56 C57 C58 C53 0.3(5) . . . . ?
C54 C53 C58 F15 179.3(2) . . . . ?
B25 C53 C58 F15 10.3(4) . . . . ?
C54 C53 C58 C57 -0.1(4) . . . . ?
B25 C53 C58 C57 -169.1(3) . . . . ?
C64 C59 C60 F16 -178.1(2) . . . . ?
B25 C59 C60 F16 -3.4(4) . . . . ?
C64 C59 C60 C61 1.8(4) . . . . ?
B25 C59 C60 C61 176.5(3) . . . . ?
F16 C60 C61 F17 -0.2(4) . . . . ?
C59 C60 C61 F17 179.9(3) . . . . ?
F16 C60 C61 C62 179.0(3) . . . . ?
C59 C60 C61 C62 -0.9(5) . . . . ?
F17 C61 C62 F18 -0.8(5) . . . . ?
C60 C61 C62 F18 180.0(3) . . . . ?
F17 C61 C62 C63 179.3(3) . . . . ?
C60 C61 C62 C63 0.0(5) . . . . ?
F18 C62 C63 F19 0.5(5) . . . . ?
C61 C62 C63 F19 -179.5(3) . . . . ?
F18 C62 C63 C64 179.8(3) . . . . ?
C61 C62 C63 C64 -0.3(5) . . . . ?
F19 C63 C64 F20 -0.4(4) . . . . ?
C62 C63 C64 F20 -179.6(3) . . . . ?
F19 C63 C64 C59 -179.4(3) . . . . ?
C62 C63 C64 C59 1.4(5) . . . . ?
C60 C59 C64 F20 179.0(2) . . . . ?
B25 C59 C64 F20 3.8(4) . . . . ?
C60 C59 C64 C63 -2.1(4) . . . . ?
B25 C59 C64 C63 -177.2(3) . . . . ?
C60 C59 B25 C41 15.3(4) . . . . ?
C64 C59 B25 C41 -170.3(2) . . . . ?
C60 C59 B25 C47 -107.7(3) . . . . ?
C64 C59 B25 C47 66.7(3) . . . . ?
C60 C59 B25 C53 128.5(3) . . . . ?
C64 C59 B25 C53 -57.1(3) . . . . ?
C42 C41 B25 C59 -130.2(3) . . . . ?
C46 C41 B25 C59 57.9(3) . . . . ?
C42 C41 B25 C47 -13.7(4) . . . . ?
C46 C41 B25 C47 174.3(2) . . . . ?
C42 C41 B25 C53 109.7(3) . . . . ?
C46 C41 B25 C53 -62.3(3) . . . . ?
C52 C47 B25 C59 -105.8(3) . . . . ?
C48 C47 B25 C59 67.2(3) . . . . ?
C52 C47 B25 C41 131.5(3) . . . . ?
C48 C47 B25 C41 -55.5(3) . . . . ?
C52 C47 B25 C53 16.3(4) . . . . ?
C48 C47 B25 C53 -170.7(3) . . . . ?
C58 C53 B25 C59 -19.3(4) . . . . ?
C54 C53 B25 C59 172.4(2) . . . . ?
C58 C53 B25 C41 101.6(3) . . . . ?
C54 C53 B25 C41 -66.8(3) . . . . ?
C58 C53 B25 C47 -135.8(3) . . . . ?
C54 C53 B25 C47 55.9(3) . . . . ?
